data_4085087
loop_
_publ_author_name
'Zumeta, Itziar'
'Mendicute-Fierro, Claudio'
'Rodr\'iguez-Di\'eguez, Antonio'
'Seco, Jos\'e M.'
'Garralda, Mar\'ia A.'

_publ_section_title
;
 On the Reactivity of Dihydridoirida-\b-diketones with 2-Aminopyridines.
 Formation of Acylhydrido Complexes with New PCN Terdentate Ligands
;
_journal_issue 1
_journal_name_full Organometallics
_journal_page_first 348
_journal_paper_doi 10.1021/om5011353
_journal_volume 34
_journal_year 2015
_chemical_formula_sum 'C47 H40 Cl9 Ir N2 O P2'
_chemical_formula_weight 1222.00
_chemical_name_systematic
;
 ?
;
_space_group_IT_number 2
_symmetry_cell_setting triclinic
_symmetry_space_group_name_Hall '-P 1'
_symmetry_space_group_name_H-M 'P -1'
_atom_sites_solution_hydrogens geom
_atom_sites_solution_primary direct
_atom_sites_solution_secondary difmap
_audit_creation_method SHELXL-97
_cell_angle_alpha 72.4156(8)
_cell_angle_beta 89.1254(8)
_cell_angle_gamma 69.0380(8)
_cell_formula_units_Z 2
_cell_length_a 11.4872(8)
_cell_length_b 13.5470(9)
_cell_length_c 17.4164(12)
_cell_measurement_reflns_used 6232
_cell_measurement_temperature 100(2)
_cell_measurement_theta_max 23.70
_cell_measurement_theta_min 2.38
_cell_volume 2399.5(3)
_computing_cell_refinement 'Bruker smart'
_computing_data_collection 'Bruker smart'
_computing_data_reduction 'Bruker smart'
_computing_molecular_graphics 'Bruker SHELXTL'
_computing_publication_material 'SHELXL-97 (Sheldrick, 1997)'
_computing_structure_refinement 'SHELXL-97 (Sheldrick, 1997)'
_computing_structure_solution 'SHELXL-97 (Sheldrick, 1990)'
_diffrn_ambient_temperature 100(2)
_diffrn_measured_fraction_theta_full 0.997
_diffrn_measured_fraction_theta_max 0.997
_diffrn_measurement_device_type 'Bruker Axs APEX automatic diffractometer'
_diffrn_measurement_method 'phi and omega scans'
_diffrn_radiation_monochromator graphite
_diffrn_radiation_source 'fine-focus sealed tube'
_diffrn_radiation_type MoK\a
_diffrn_radiation_wavelength 0.71069
_diffrn_reflns_av_R_equivalents 0.0447
_diffrn_reflns_av_sigmaI/netI 0.0534
_diffrn_reflns_limit_h_max 13
_diffrn_reflns_limit_h_min -13
_diffrn_reflns_limit_k_max 16
_diffrn_reflns_limit_k_min -16
_diffrn_reflns_limit_l_max 20
_diffrn_reflns_limit_l_min -20
_diffrn_reflns_number 23724
_diffrn_reflns_theta_full 25.00
_diffrn_reflns_theta_max 25.00
_diffrn_reflns_theta_min 1.23
_exptl_absorpt_coefficient_mu 3.389
_exptl_absorpt_correction_T_max 0.746
_exptl_absorpt_correction_T_min 0.535
_exptl_absorpt_correction_type multi-scan
_exptl_absorpt_process_details 'Bruker SADABS (Bruker, 1999)'
_exptl_crystal_colour yellow
_exptl_crystal_density_diffrn 1.691
_exptl_crystal_density_method 'not measured'
_exptl_crystal_description prismatic
_exptl_crystal_F_000 1208
_exptl_crystal_size_max 0.26
_exptl_crystal_size_mid 0.18
_exptl_crystal_size_min 0.14
_refine_diff_density_max 3.008
_refine_diff_density_min -1.723
_refine_diff_density_rms 0.150
_refine_ls_extinction_method none
_refine_ls_goodness_of_fit_ref 1.059
_refine_ls_hydrogen_treatment mixed
_refine_ls_matrix_type full
_refine_ls_number_parameters 568
_refine_ls_number_reflns 8427
_refine_ls_number_restraints 2
_refine_ls_restrained_S_all 1.058
_refine_ls_R_factor_all 0.0518
_refine_ls_R_factor_gt 0.0443
_refine_ls_shift/su_max 0.001
_refine_ls_shift/su_mean 0.000
_refine_ls_structure_factor_coef Fsqd
_refine_ls_weighting_details 'calc w=1/[\s^2^(Fo^2^)+(0.0589P)^2^+6.3853P] where P=(Fo^2^+2Fc^2^)/3'
_refine_ls_weighting_scheme calc
_refine_ls_wR_factor_gt 0.1096
_refine_ls_wR_factor_ref 0.1154
_reflns_number_gt 7431
_reflns_number_total 8427
_reflns_threshold_expression >2sigma(I)
_cod_data_source_file om5011353_si_001.cif
_cod_data_source_block Compound3
_cod_depositor_comments
;
The following automatic conversions were performed:

'_symmetry_cell_setting' value 'Triclinic' changed to 'triclinic'
according to
/home/saulius/struct/COD-crude-data--automatic-downloads/rss-feeds/ACS/lib/dictionaries/cif_core.dic
dictionary named 'cif_core.dic' version 2.4.2 from 2011-04-26.

Automatic conversion script
Id: cif_fix_values 2935 2014-11-11 08:27:57Z andrius 

 Adding full bibliography for 4085087--4085090.cif.
;
_cod_original_sg_symbol_H-M P-1
_cod_database_code 4085087

loop_
_symmetry_equiv_pos_as_xyz
'x, y, z'
'-x, -y, -z'

loop_
_atom_site_label
_atom_site_type_symbol
_atom_site_fract_x
_atom_site_fract_y
_atom_site_fract_z
_atom_site_U_iso_or_equiv
_atom_site_adp_type
_atom_site_occupancy
_atom_site_symmetry_multiplicity
_atom_site_calc_flag
_atom_site_refinement_flags
Ir1 Ir 0.71186(2) 0.057755(19) 0.797405(14) 0.02089(9) Uani 1 1 d D
C14 C 0.8096(6) 0.2886(5) 0.7014(4) 0.0280(15) Uani 1 1 d .
C19 C 0.7298(6) 0.3886(5) 0.7111(4) 0.0343(16) Uani 1 1 d .
H19 H 0.6953 0.3895 0.7596 0.041 Uiso 1 1 calc R
C18 C 0.7024(7) 0.4877(6) 0.6464(5) 0.049(2) Uani 1 1 d .
H18 H 0.6495 0.5549 0.6521 0.058 Uiso 1 1 calc R
C17 C 0.7537(8) 0.4861(7) 0.5741(5) 0.052(2) Uani 1 1 d .
H17 H 0.7365 0.5524 0.5319 0.062 Uiso 1 1 calc R
C16 C 0.8291(8) 0.3881(7) 0.5644(5) 0.047(2) Uani 1 1 d .
H16 H 0.8616 0.3877 0.5152 0.057 Uiso 1 1 calc R
C15 C 0.8578(7) 0.2888(6) 0.6275(4) 0.0371(17) Uani 1 1 d .
H15 H 0.9094 0.2221 0.6204 0.045 Uiso 1 1 calc R
C8 C 0.8890(6) 0.1888(5) 0.8711(4) 0.0255(14) Uani 1 1 d .
C13 C 0.9456(6) 0.2669(5) 0.8632(4) 0.0306(15) Uani 1 1 d .
H13 H 0.9563 0.3081 0.8120 0.037 Uiso 1 1 calc R
C12 C 0.9861(6) 0.2829(5) 0.9321(4) 0.0341(16) Uani 1 1 d .
H12 H 1.0229 0.3353 0.9265 0.041 Uiso 1 1 calc R
C11 C 0.9719(7) 0.2218(6) 1.0083(5) 0.0381(17) Uani 1 1 d .
H11 H 1.0004 0.2323 1.0538 0.046 Uiso 1 1 calc R
C10 C 0.9156(6) 0.1453(6) 1.0172(4) 0.0335(16) Uani 1 1 d .
H10 H 0.9055 0.1045 1.0686 0.040 Uiso 1 1 calc R
C9 C 0.8739(6) 0.1291(6) 0.9491(4) 0.0305(15) Uani 1 1 d .
H9 H 0.8353 0.0777 0.9554 0.037 Uiso 1 1 calc R
C7 C 0.9845(6) 0.0640(5) 0.7614(4) 0.0249(14) Uani 1 1 d .
C6 C 1.1006(6) 0.0771(6) 0.7581(4) 0.0272(14) Uani 1 1 d .
H6 H 1.1083 0.1384 0.7678 0.033 Uiso 1 1 calc R
C5 C 1.2042(6) -0.0025(6) 0.7402(4) 0.0341(16) Uani 1 1 d .
H5 H 1.2818 0.0048 0.7391 0.041 Uiso 1 1 calc R
C4 C 1.1910(6) -0.0927(6) 0.7238(4) 0.0347(16) Uani 1 1 d .
H4 H 1.2599 -0.1449 0.7111 0.042 Uiso 1 1 calc R
C3 C 1.0773(6) -0.1056(6) 0.7263(4) 0.0291(15) Uani 1 1 d .
H3 H 1.0698 -0.1664 0.7155 0.035 Uiso 1 1 calc R
C2 C 0.9736(6) -0.0276(5) 0.7450(4) 0.0235(13) Uani 1 1 d .
C1 C 0.8469(5) -0.0404(5) 0.7500(4) 0.0238(13) Uani 1 1 d .
C31 C 0.5439(7) 0.2230(6) 0.8882(4) 0.0338(16) Uani 1 1 d .
H31 H 0.5999 0.2597 0.8769 0.041 Uiso 1 1 calc R
C30 C 0.4427(7) 0.2639(6) 0.9276(4) 0.0408(18) Uani 1 1 d .
H30 H 0.4297 0.3273 0.9422 0.049 Uiso 1 1 calc R
C29 C 0.3601(7) 0.2084(6) 0.9451(4) 0.0372(17) Uani 1 1 d .
H29 H 0.2905 0.2358 0.9714 0.045 Uiso 1 1 calc R
C28 C 0.3783(6) 0.1151(6) 0.9249(4) 0.0300(15) Uani 1 1 d .
C27 C 0.4851(5) 0.0770(5) 0.8836(4) 0.0238(13) Uani 1 1 d .
C26 C 0.6202(6) -0.0566(5) 0.8187(3) 0.0215(13) Uani 1 1 d .
H26 H 0.6769 -0.1298 0.8534 0.026 Uiso 1 1 calc R
C25 C 0.5724(5) -0.0682(5) 0.7424(4) 0.0212(13) Uani 1 1 d .
C24 C 0.5568(6) -0.1657(5) 0.7422(4) 0.0267(14) Uani 1 1 d .
H24 H 0.5825 -0.2275 0.7887 0.032 Uiso 1 1 calc R
C23 C 0.5040(6) -0.1716(6) 0.6740(4) 0.0308(15) Uani 1 1 d .
H23 H 0.4949 -0.2372 0.6743 0.037 Uiso 1 1 calc R
C22 C 0.4646(6) -0.0794(6) 0.6054(4) 0.0350(16) Uani 1 1 d .
H22 H 0.4257 -0.0820 0.5600 0.042 Uiso 1 1 calc R
C21 C 0.4828(6) 0.0171(6) 0.6036(4) 0.0274(14) Uani 1 1 d .
H21 H 0.4587 0.0780 0.5564 0.033 Uiso 1 1 calc R
C20 C 0.5365(5) 0.0229(5) 0.6715(4) 0.0212(13) Uani 1 1 d .
C39 C 0.4168(6) 0.2454(5) 0.6816(4) 0.0267(14) Uani 1 1 d .
C40 C 0.3059(6) 0.2394(6) 0.6593(4) 0.0314(15) Uani 1 1 d .
H40 H 0.3079 0.1806 0.6415 0.038 Uiso 1 1 calc R
C41 C 0.1900(6) 0.3195(6) 0.6627(5) 0.0420(19) Uani 1 1 d .
H41 H 0.1158 0.3139 0.6477 0.050 Uiso 1 1 calc R
C42 C 0.1871(7) 0.4078(6) 0.6889(5) 0.0402(18) Uani 1 1 d .
H42 H 0.1109 0.4611 0.6923 0.048 Uiso 1 1 calc R
C43 C 0.2982(7) 0.4156(6) 0.7096(5) 0.0405(18) Uani 1 1 d .
H43 H 0.2963 0.4751 0.7264 0.049 Uiso 1 1 calc R
C44 C 0.4130(6) 0.3357(5) 0.7059(4) 0.0281(14) Uani 1 1 d .
H44 H 0.4872 0.3424 0.7195 0.034 Uiso 1 1 calc R
C33 C 0.6166(6) 0.2010(5) 0.5801(4) 0.0247(14) Uani 1 1 d .
C38 C 0.5531(6) 0.3121(6) 0.5332(4) 0.0343(16) Uani 1 1 d .
H38 H 0.4840 0.3575 0.5512 0.041 Uiso 1 1 calc R
C37 C 0.5945(7) 0.3543(6) 0.4589(4) 0.0411(18) Uani 1 1 d .
H37 H 0.5529 0.4283 0.4277 0.049 Uiso 1 1 calc R
C36 C 0.6956(6) 0.2881(6) 0.4313(4) 0.0360(17) Uani 1 1 d .
H36 H 0.7214 0.3172 0.3815 0.043 Uiso 1 1 calc R
C35 C 0.7595(7) 0.1780(6) 0.4776(4) 0.0345(16) Uani 1 1 d .
H35 H 0.8280 0.1328 0.4590 0.041 Uiso 1 1 calc R
C34 C 0.7197(6) 0.1357(6) 0.5523(4) 0.0291(15) Uani 1 1 d .
H34 H 0.7633 0.0623 0.5839 0.035 Uiso 1 1 calc R
C45 C 0.8661(7) 0.8060(6) 0.5727(5) 0.0424(18) Uani 1 1 d .
H45 H 0.8324 0.8501 0.6090 0.051 Uiso 1 1 calc R
C46 C 0.9011(6) 0.6346(6) 0.8296(4) 0.0323(15) Uani 1 1 d .
H46 H 0.8727 0.7143 0.7992 0.039 Uiso 1 1 calc R
C47 C 0.3215(9) 0.6547(8) 0.8965(5) 0.058(2) Uani 1 1 d .
H47 H 0.2347 0.7038 0.8753 0.069 Uiso 1 1 calc R
N1 N 0.5666(5) 0.1317(4) 0.8648(3) 0.0236(11) Uani 1 1 d .
N2 N 0.5110(5) -0.0147(5) 0.8614(3) 0.0259(12) Uani 1 1 d D
O1 O 0.8412(4) -0.1182(4) 0.7278(3) 0.0281(10) Uani 1 1 d .
P1 P 0.83952(15) 0.15780(13) 0.78412(10) 0.0224(3) Uani 1 1 d .
P2 P 0.57104(14) 0.14093(13) 0.67957(9) 0.0213(3) Uani 1 1 d .
Cl1 Cl 0.7614(2) 0.7442(3) 0.55694(16) 0.0811(8) Uani 1 1 d .
Cl2 Cl 0.8817(2) 0.89457(17) 0.47845(13) 0.0601(6) Uani 1 1 d .
Cl3 Cl 1.01010(19) 0.70152(19) 0.61725(13) 0.0581(6) Uani 1 1 d .
Cl4 Cl 0.84325(17) 0.56882(14) 0.77542(10) 0.0367(4) Uani 1 1 d .
Cl5 Cl 1.06739(18) 0.57810(18) 0.84190(12) 0.0479(5) Uani 1 1 d .
Cl6 Cl 0.84498(19) 0.61849(16) 0.92544(11) 0.0439(4) Uani 1 1 d .
Cl7 Cl 0.3168(2) 0.5520(2) 0.98261(16) 0.0699(7) Uani 1 1 d .
Cl8 Cl 0.3913(3) 0.5973(3) 0.82071(17) 0.0872(9) Uani 1 1 d .
Cl9 Cl 0.3972(3) 0.7357(2) 0.91694(16) 0.0685(7) Uani 1 1 d .
C32 C 0.2925(6) 0.0521(6) 0.9434(4) 0.0353(17) Uani 1 1 d .
H32A H 0.2267 0.0867 0.9723 0.053 Uiso 1 1 calc R
H32B H 0.3388 -0.0234 0.9761 0.053 Uiso 1 1 calc R
H32C H 0.2567 0.0525 0.8938 0.053 Uiso 1 1 calc R
H2N H 0.468(6) -0.057(5) 0.874(4) 0.03(2) Uiso 1 1 d D
H1 H 0.803(6) -0.033(5) 0.875(3) 0.05(2) Uiso 1 1 d D

loop_
_atom_site_aniso_label
_atom_site_aniso_U_11
_atom_site_aniso_U_22
_atom_site_aniso_U_33
_atom_site_aniso_U_23
_atom_site_aniso_U_13
_atom_site_aniso_U_12
Ir1 0.01876(14) 0.02396(15) 0.02170(14) -0.00834(10) 0.00280(9) -0.00906(10)
C14 0.029(3) 0.027(3) 0.027(3) -0.001(3) -0.009(3) -0.016(3)
C19 0.036(4) 0.027(4) 0.037(4) -0.004(3) -0.010(3) -0.012(3)
C18 0.042(5) 0.032(4) 0.062(6) -0.002(4) -0.019(4) -0.011(4)
C17 0.058(5) 0.048(5) 0.043(5) 0.008(4) -0.018(4) -0.030(4)
C16 0.053(5) 0.054(5) 0.035(4) -0.001(4) -0.003(4) -0.032(4)
C15 0.035(4) 0.040(4) 0.035(4) -0.005(3) -0.002(3) -0.019(3)
C8 0.024(3) 0.026(3) 0.029(3) -0.011(3) 0.001(3) -0.010(3)
C13 0.033(4) 0.023(3) 0.035(4) -0.009(3) -0.001(3) -0.010(3)
C12 0.034(4) 0.025(4) 0.046(4) -0.017(3) -0.004(3) -0.010(3)
C11 0.036(4) 0.041(4) 0.040(4) -0.020(4) -0.003(3) -0.012(3)
C10 0.035(4) 0.037(4) 0.029(4) -0.014(3) 0.001(3) -0.011(3)
C9 0.030(4) 0.036(4) 0.034(4) -0.017(3) 0.010(3) -0.017(3)
C7 0.021(3) 0.031(4) 0.021(3) -0.004(3) 0.004(3) -0.012(3)
C6 0.023(3) 0.035(4) 0.025(3) -0.005(3) 0.001(3) -0.015(3)
C5 0.021(3) 0.046(4) 0.034(4) -0.007(3) 0.001(3) -0.016(3)
C4 0.024(4) 0.035(4) 0.039(4) -0.011(3) 0.006(3) -0.005(3)
C3 0.024(3) 0.031(4) 0.033(4) -0.011(3) 0.004(3) -0.010(3)
C2 0.021(3) 0.027(3) 0.022(3) -0.006(3) 0.001(3) -0.010(3)
C1 0.019(3) 0.029(3) 0.021(3) -0.003(3) -0.001(2) -0.009(3)
C31 0.041(4) 0.034(4) 0.033(4) -0.018(3) 0.001(3) -0.015(3)
C30 0.042(4) 0.041(4) 0.042(4) -0.026(4) 0.006(4) -0.008(4)
C29 0.029(4) 0.051(5) 0.029(4) -0.020(3) 0.010(3) -0.006(3)
C28 0.022(3) 0.044(4) 0.019(3) -0.010(3) -0.002(3) -0.007(3)
C27 0.019(3) 0.034(4) 0.018(3) -0.009(3) -0.001(2) -0.008(3)
C26 0.024(3) 0.026(3) 0.017(3) -0.009(3) 0.005(2) -0.010(3)
C25 0.016(3) 0.024(3) 0.026(3) -0.012(3) 0.009(2) -0.007(2)
C24 0.020(3) 0.031(4) 0.032(4) -0.013(3) 0.010(3) -0.011(3)
C23 0.028(4) 0.037(4) 0.040(4) -0.027(3) 0.009(3) -0.014(3)
C22 0.032(4) 0.048(4) 0.035(4) -0.025(4) 0.005(3) -0.016(3)
C21 0.026(3) 0.035(4) 0.025(3) -0.010(3) 0.005(3) -0.016(3)
C20 0.015(3) 0.023(3) 0.029(3) -0.015(3) 0.004(2) -0.005(2)
C39 0.024(3) 0.029(4) 0.022(3) -0.005(3) 0.003(3) -0.007(3)
C40 0.028(4) 0.028(4) 0.038(4) -0.009(3) 0.006(3) -0.011(3)
C41 0.022(4) 0.040(4) 0.061(5) -0.005(4) 0.010(3) -0.016(3)
C42 0.027(4) 0.036(4) 0.051(5) -0.012(4) 0.009(3) -0.006(3)
C43 0.044(5) 0.026(4) 0.051(5) -0.015(3) 0.006(4) -0.010(3)
C44 0.026(3) 0.024(3) 0.032(4) -0.011(3) -0.001(3) -0.005(3)
C33 0.026(3) 0.029(3) 0.020(3) -0.008(3) 0.002(3) -0.012(3)
C38 0.029(4) 0.030(4) 0.033(4) -0.002(3) 0.001(3) -0.006(3)
C37 0.036(4) 0.038(4) 0.035(4) 0.007(3) -0.006(3) -0.012(3)
C36 0.034(4) 0.047(4) 0.026(4) -0.006(3) 0.006(3) -0.019(3)
C35 0.039(4) 0.045(4) 0.031(4) -0.021(3) 0.015(3) -0.021(3)
C34 0.027(3) 0.032(4) 0.030(4) -0.011(3) 0.005(3) -0.012(3)
C45 0.040(4) 0.027(4) 0.045(5) 0.000(3) 0.003(4) -0.004(3)
C46 0.037(4) 0.034(4) 0.032(4) -0.013(3) 0.004(3) -0.017(3)
C47 0.071(6) 0.063(6) 0.045(5) -0.019(4) 0.010(4) -0.030(5)
N1 0.027(3) 0.026(3) 0.020(3) -0.011(2) 0.007(2) -0.010(2)
N2 0.027(3) 0.037(3) 0.023(3) -0.015(2) 0.009(2) -0.018(3)
O1 0.022(2) 0.027(2) 0.038(3) -0.015(2) 0.0047(19) -0.0085(19)
P1 0.0216(8) 0.0242(8) 0.0239(8) -0.0080(7) 0.0011(7) -0.0112(7)
P2 0.0185(8) 0.0243(8) 0.0216(8) -0.0080(7) 0.0020(6) -0.0079(7)
Cl1 0.0625(15) 0.106(2) 0.0610(15) 0.0102(14) -0.0121(12) -0.0454(15)
Cl2 0.0696(15) 0.0413(12) 0.0516(13) 0.0052(10) 0.0058(11) -0.0163(11)
Cl3 0.0375(11) 0.0596(14) 0.0544(13) 0.0048(10) 0.0033(9) -0.0106(10)
Cl4 0.0423(10) 0.0381(10) 0.0364(9) -0.0177(8) 0.0006(8) -0.0176(8)
Cl5 0.0392(10) 0.0636(13) 0.0454(11) -0.0184(10) 0.0004(8) -0.0231(10)
Cl6 0.0573(12) 0.0453(11) 0.0333(10) -0.0180(8) 0.0111(9) -0.0194(9)
Cl7 0.0689(16) 0.0611(15) 0.0745(16) -0.0128(13) 0.0145(13) -0.0258(12)
Cl8 0.125(3) 0.087(2) 0.0721(17) -0.0414(15) 0.0247(17) -0.0523(19)
Cl9 0.0794(17) 0.0714(16) 0.0705(16) -0.0289(13) 0.0115(13) -0.0409(14)
C32 0.025(4) 0.055(5) 0.025(3) -0.014(3) 0.003(3) -0.012(3)

loop_
_atom_type_symbol
_atom_type_description
_atom_type_scat_dispersion_real
_atom_type_scat_dispersion_imag
_atom_type_scat_source
C C 0.0033 0.0016 'International Tables Vol C Tables 4.2.6.8 and 6.1.1.4'
H H 0.0000 0.0000 'International Tables Vol C Tables 4.2.6.8 and 6.1.1.4'
N N 0.0061 0.0033 'International Tables Vol C Tables 4.2.6.8 and 6.1.1.4'
O O 0.0106 0.0060 'International Tables Vol C Tables 4.2.6.8 and 6.1.1.4'
P P 0.1023 0.0942 'International Tables Vol C Tables 4.2.6.8 and 6.1.1.4'
Cl Cl 0.1484 0.1585 'International Tables Vol C Tables 4.2.6.8 and 6.1.1.4'
Ir Ir -1.4442 7.9887 'International Tables Vol C Tables 4.2.6.8 and 6.1.1.4'

loop_
_geom_angle_atom_site_label_1
_geom_angle_atom_site_label_2
_geom_angle_atom_site_label_3
_geom_angle
C1 Ir1 C26 89.7(2)
C1 Ir1 N1 168.4(2)
C26 Ir1 N1 80.8(2)
C1 Ir1 P1 84.37(18)
C26 Ir1 P1 170.88(17)
N1 Ir1 P1 104.09(14)
C1 Ir1 P2 94.93(17)
C26 Ir1 P2 80.96(17)
N1 Ir1 P2 90.35(14)
P1 Ir1 P2 106.44(6)
C15 C14 C19 119.6(6)
C15 C14 P1 121.2(5)
C19 C14 P1 119.1(5)
C14 C19 C18 119.0(7)
C17 C18 C19 120.4(8)
C16 C17 C18 120.4(7)
C17 C16 C15 120.4(8)
C16 C15 C14 120.3(7)
C9 C8 C13 118.3(6)
C9 C8 P1 118.8(5)
C13 C8 P1 122.9(5)
C12 C13 C8 120.0(6)
C11 C12 C13 120.6(6)
C10 C11 C12 120.2(7)
C11 C10 C9 119.8(7)
C10 C9 C8 121.0(6)
C2 C7 C6 119.5(6)
C2 C7 P1 114.4(4)
C6 C7 P1 126.1(5)
C5 C6 C7 119.6(6)
C4 C5 C6 119.7(6)
C3 C4 C5 120.9(6)
C4 C3 C2 119.9(6)
C3 C2 C7 120.3(6)
C3 C2 C1 121.4(6)
C7 C2 C1 118.3(5)
O1 C1 C2 114.8(5)
O1 C1 Ir1 126.1(4)
C2 C1 Ir1 118.9(4)
N1 C31 C30 123.3(7)
C31 C30 C29 118.4(7)
C28 C29 C30 121.6(6)
C29 C28 C27 117.4(6)
C29 C28 C32 123.3(6)
C27 C28 C32 119.3(6)
N2 C27 N1 116.6(5)
N2 C27 C28 121.6(6)
N1 C27 C28 121.8(6)
N2 C26 C25 107.6(5)
N2 C26 Ir1 106.7(4)
C25 C26 Ir1 114.2(4)
C24 C25 C20 118.9(6)
C24 C25 C26 121.7(6)
C20 C25 C26 119.3(5)
C23 C24 C25 120.9(6)
C24 C23 C22 119.4(6)
C23 C22 C21 120.5(6)
C20 C21 C22 120.1(6)
C21 C20 C25 120.1(6)
C21 C20 P2 126.2(5)
C25 C20 P2 113.7(4)
C40 C39 C44 118.9(6)
C40 C39 P2 123.0(5)
C44 C39 P2 118.1(5)
C39 C40 C41 121.5(7)
C42 C41 C40 119.2(7)
C43 C42 C41 119.5(7)
C42 C43 C44 121.0(7)
C43 C44 C39 119.9(6)
C34 C33 C38 119.2(6)
C34 C33 P2 119.0(5)
C38 C33 P2 121.8(5)
C33 C38 C37 119.2(7)
C36 C37 C38 121.0(7)
C37 C36 C35 120.1(6)
C36 C35 C34 119.2(6)
C33 C34 C35 121.2(6)
Cl3 C45 Cl1 109.1(4)
Cl3 C45 Cl2 111.1(4)
Cl1 C45 Cl2 108.7(4)
Cl4 C46 Cl6 110.7(4)
Cl4 C46 Cl5 110.4(4)
Cl6 C46 Cl5 109.3(4)
Cl7 C47 Cl9 112.1(5)
Cl7 C47 Cl8 111.2(5)
Cl9 C47 Cl8 110.7(5)
C31 N1 C27 117.7(5)
C31 N1 Ir1 129.9(4)
C27 N1 Ir1 112.4(4)
C27 N2 C26 123.2(5)
C7 P1 C14 102.7(3)
C7 P1 C8 103.7(3)
C14 P1 C8 102.3(3)
C7 P1 Ir1 101.9(2)
C14 P1 Ir1 122.3(2)
C8 P1 Ir1 121.0(2)
C20 P2 C33 105.1(3)
C20 P2 C39 104.3(3)
C33 P2 C39 103.3(3)
C20 P2 Ir1 101.5(2)
C33 P2 Ir1 122.3(2)
C39 P2 Ir1 118.3(2)

loop_
_geom_bond_atom_site_label_1
_geom_bond_atom_site_label_2
_geom_bond_distance
Ir1 C1 2.002(6)
Ir1 C26 2.111(6)
Ir1 N1 2.149(5)
Ir1 P1 2.2941(15)
Ir1 P2 2.3448(16)
C14 C15 1.393(10)
C14 C19 1.397(10)
C14 P1 1.835(6)
C19 C18 1.401(10)
C18 C17 1.386(12)
C17 C16 1.359(12)
C16 C15 1.389(10)
C8 C9 1.399(9)
C8 C13 1.402(9)
C8 P1 1.838(6)
C13 C12 1.396(9)
C12 C11 1.378(10)
C11 C10 1.377(10)
C10 C9 1.392(9)
C7 C2 1.400(9)
C7 C6 1.405(8)
C7 P1 1.821(6)
C6 C5 1.397(9)
C5 C4 1.394(10)
C4 C3 1.377(9)
C3 C2 1.391(9)
C2 C1 1.524(8)
C1 O1 1.249(7)
C31 N1 1.354(8)
C31 C30 1.369(10)
C30 C29 1.387(10)
C29 C28 1.359(10)
C28 C27 1.426(9)
C28 C32 1.493(9)
C27 N2 1.342(8)
C27 N1 1.369(8)
C26 N2 1.472(8)
C26 C25 1.519(8)
C25 C24 1.395(8)
C25 C20 1.395(8)
C24 C23 1.379(9)
C23 C22 1.381(10)
C22 C21 1.386(9)
C21 C20 1.379(9)
C20 P2 1.824(6)
C39 C40 1.375(9)
C39 C44 1.395(9)
C39 P2 1.838(6)
C40 C41 1.399(9)
C41 C42 1.392(10)
C42 C43 1.379(10)
C43 C44 1.391(9)
C33 C34 1.382(9)
C33 C38 1.398(9)
C33 P2 1.834(6)
C38 C37 1.399(10)
C37 C36 1.372(10)
C36 C35 1.387(10)
C35 C34 1.396(9)
C45 Cl3 1.744(7)
C45 Cl1 1.758(8)
C45 Cl2 1.767(7)
C46 Cl4 1.754(7)
C46 Cl6 1.760(7)
C46 Cl5 1.774(7)
C47 Cl7 1.725(9)
C47 Cl9 1.737(9)
C47 Cl8 1.770(9)
